data_4519444
loop_
_publ_author_name
'Norbert M. Villeneuve'
'Joshua Dickman'
'Thierry Maris'
'Graeme M. Day'
'James D. Wuest'

_publ_section_title
;
 Seeking Rules Governing Mixed Molecular Crystallization
;
_journal_name_full 'Crystal Growth & Design'
_journal_page_first 273
_journal_page_last 288
_journal_paper_doi 10.1021/acs.cgd.2c00992
_journal_volume 23
_journal_year 2023
_chemical_formula_moiety '0.79(C12 H8 S), 0.21(C12 H8 O)'
_chemical_formula_sum 'C12 H8 O0.21 S0.79'
_chemical_formula_weight 180.95
_chemical_name_systematic 'dibenzo[b,d]thiophene:dibenzo[b,d]furan 0.79:0.21'
_space_group_crystal_system orthorhombic
_space_group_IT_number 62
_space_group_name_Hall '-P 2ac 2n'
_space_group_name_H-M_alt 'P n m a'
_atom_sites_solution_hydrogens geom
_atom_sites_solution_primary dual
_cell_angle_alpha 90
_cell_angle_beta 90
_cell_angle_gamma 90
_cell_formula_units_Z 4
_cell_length_a 8.0114(7)
_cell_length_b 18.8298(16)
_cell_length_c 5.8063(5)
_cell_measurement_reflns_used 6623
_cell_measurement_temperature 100
_cell_measurement_theta_max 60.584
_cell_measurement_theta_min 6.945
_cell_volume 875.90(13)
_computing_cell_refinement
;
SAINT (2013) V8.40B; Integration Software for Single Crystal Data.
Bruker AXS Inc., Madison, WI 53719-1173.
;
_computing_data_collection
;
APEX 3 (2019) Bruker AXS Inc., Madison, WI 53719-1173.
;
_computing_data_reduction
;
SAINT (2013) V8.40B; Integration Software for Single Crystal Data.
Bruker AXS Inc., Madison, WI 53719-1173.
;
_computing_molecular_graphics 'Olex2 1.5 (Dolomanov et al., 2009)'
_computing_publication_material 'Olex2 1.5 (Dolomanov et al., 2009)'
_computing_structure_refinement 'XL (Sheldrick, 2015b)'
_computing_structure_solution 'XT (Sheldrick, 2015a)'
_diffrn_ambient_temperature 100
_diffrn_detector 'CMOS Area detector'
_diffrn_detector_area_resol_mean 10.42
_diffrn_detector_type 'Bruker CMOS Photon III '
_diffrn_measured_fraction_theta_full 0.999
_diffrn_measured_fraction_theta_max 0.997
_diffrn_measurement_device 'k-geometry diffractometer'
_diffrn_measurement_device_type 'Bruker Venture Metaljet'
_diffrn_measurement_method '\w and \f scans'
_diffrn_radiation_collimation 'Focusing mirrors'
_diffrn_radiation_monochromator 'Helios MX Mirror Optics'
_diffrn_radiation_probe x-ray
_diffrn_radiation_type 'Ga K\a'
_diffrn_radiation_wavelength 1.34139
_diffrn_reflns_av_R_equivalents 0.0579
_diffrn_reflns_av_unetI/netI 0.0424
_diffrn_reflns_Laue_measured_fraction_full 0.999
_diffrn_reflns_Laue_measured_fraction_max 0.997
_diffrn_reflns_limit_h_max 10
_diffrn_reflns_limit_h_min -10
_diffrn_reflns_limit_k_max 24
_diffrn_reflns_limit_k_min -24
_diffrn_reflns_limit_l_max 7
_diffrn_reflns_limit_l_min -6
_diffrn_reflns_number 8366
_diffrn_reflns_point_group_measured_fraction_full 0.999
_diffrn_reflns_point_group_measured_fraction_max 0.997
_diffrn_reflns_theta_full 53.594
_diffrn_reflns_theta_max 60.652
_diffrn_reflns_theta_min 6.943
_diffrn_source 'Metal Jet'
_diffrn_source_target Ga
_diffrn_source_type 'Gallium Liquid Metal Jet Source'
_exptl_absorpt_coefficient_mu 1.529
_exptl_absorpt_correction_T_max 0.7519
_exptl_absorpt_correction_T_min 0.4623
_exptl_absorpt_correction_type multi-scan
_exptl_absorpt_process_details
;
SADABS-2016/2 (Bruker,2016/2) was used for absorption correction.
wR2(int) was 0.1489 before and 0.0878 after correction.
The Ratio of minimum to maximum transmission is 0.6148.
The \l/2 correction factor is Not present.
;
_exptl_crystal_colour 'clear light colourless'
_exptl_crystal_colour_lustre clear
_exptl_crystal_colour_modifier light
_exptl_crystal_colour_primary colourless
_exptl_crystal_density_diffrn 1.372
_exptl_crystal_description plate
_exptl_crystal_F_000 377
_exptl_crystal_recrystallization_method 'crystallized from MeOH'
_exptl_crystal_size_max 0.18
_exptl_crystal_size_mid 0.16
_exptl_crystal_size_min 0.03
_refine_diff_density_max 0.252
_refine_diff_density_min -0.242
_refine_diff_density_rms 0.048
_refine_ls_extinction_coef .
_refine_ls_extinction_method none
_refine_ls_goodness_of_fit_ref 1.095
_refine_ls_hydrogen_treatment constr
_refine_ls_matrix_type full
_refine_ls_number_parameters 68
_refine_ls_number_reflns 1038
_refine_ls_number_restraints 12
_refine_ls_restrained_S_all 1.098
_refine_ls_R_factor_all 0.0404
_refine_ls_R_factor_gt 0.0381
_refine_ls_shift/su_max 0.000
_refine_ls_shift/su_mean 0.000
_refine_ls_structure_factor_coef Fsqd
_refine_ls_weighting_details 'w=1/[\s^2^(Fo^2^)+(0.0537P)^2^+0.2563P] where P=(Fo^2^+2Fc^2^)/3'
_refine_ls_weighting_scheme calc
_refine_ls_wR_factor_gt 0.1019
_refine_ls_wR_factor_ref 0.1044
_reflns_Friedel_coverage 0.000
_reflns_Friedel_fraction_full .
_reflns_Friedel_fraction_max .
_reflns_number_gt 949
_reflns_number_total 1038
_reflns_threshold_expression 'I > 2\s(I)'
_cod_data_source_file 08-79DBT_21DBF.cif
_cod_data_source_block jw22612
_cod_database_code 4519444

loop_
_space_group_symop_id
_space_group_symop_operation_xyz
1 'x, y, z'
2 '-x+1/2, -y, z+1/2'
3 '-x, y+1/2, -z'
4 'x+1/2, -y+1/2, -z+1/2'
5 '-x, -y, -z'
6 'x-1/2, y, -z-1/2'
7 'x, -y-1/2, z'
8 '-x-1/2, y-1/2, z-1/2'

loop_
_atom_site_label
_atom_site_type_symbol
_atom_site_fract_x
_atom_site_fract_y
_atom_site_fract_z
_atom_site_U_iso_or_equiv
_atom_site_adp_type
_atom_site_occupancy
_atom_site_site_symmetry_order
_atom_site_calc_flag
_atom_site_refinement_flags_posn
_atom_site_refinement_flags_adp
_atom_site_refinement_flags_occupancy
_atom_site_disorder_assembly
_atom_site_disorder_group
S1 S 0.80353(15) 0.250000 0.19728(14) 0.0294(3) Uani 0.794(7) 2 d S TU P A 1
O1 O 0.7875(19) 0.250000 0.242(2) 0.0309(9) Uani 0.206(7) 2 d S TU P A 2
C1 C 0.72887(17) 0.31507(7) 0.3805(2) 0.0318(3) Uani 1 1 d . U . . .
C2 C 0.65041(16) 0.28855(7) 0.5797(2) 0.0296(3) Uani 1 1 d . . . . .
C3 C 0.58358(17) 0.33647(8) 0.7380(2) 0.0348(3) Uani 1 1 d . . . . .
H3 H 0.530140 0.319685 0.873517 0.042 Uiso 1 1 calc R U . . .
C4 C 0.59563(19) 0.40843(8) 0.6963(2) 0.0405(4) Uani 1 1 d . . . . .
H4 H 0.549558 0.441082 0.803581 0.049 Uiso 1 1 calc R U . . .
C5 C 0.67452(19) 0.43390(8) 0.4987(3) 0.0422(4) Uani 1 1 d . . . . .
H5 H 0.681749 0.483656 0.473623 0.051 Uiso 1 1 calc R U . . .
C6 C 0.7423(2) 0.38778(8) 0.3389(2) 0.0386(4) Uani 1 1 d . . . . .
H6 H 0.796552 0.405111 0.204710 0.046 Uiso 1 1 calc R U . . .

loop_
_atom_site_aniso_label
_atom_site_aniso_U_11
_atom_site_aniso_U_22
_atom_site_aniso_U_33
_atom_site_aniso_U_23
_atom_site_aniso_U_13
_atom_site_aniso_U_12
S1 0.0420(4) 0.0325(4) 0.0137(4) 0.000 0.0067(3) 0.000
O1 0.0401(15) 0.0359(14) 0.0167(15) 0.000 0.0025(14) 0.000
C1 0.0383(6) 0.0381(7) 0.0190(6) -0.0001(5) -0.0012(5) -0.0016(5)
C2 0.0356(6) 0.0347(7) 0.0186(5) 0.0004(4) -0.0013(5) -0.0008(5)
C3 0.0410(7) 0.0424(7) 0.0211(6) -0.0036(5) 0.0014(5) 0.0015(6)
C4 0.0478(8) 0.0396(8) 0.0340(7) -0.0089(5) -0.0048(6) 0.0048(6)
C5 0.0525(8) 0.0335(7) 0.0406(8) 0.0009(6) -0.0110(6) -0.0020(6)
C6 0.0476(8) 0.0406(8) 0.0276(6) 0.0070(5) -0.0035(6) -0.0059(6)

loop_
_atom_type_symbol
_atom_type_description
_atom_type_scat_dispersion_real
_atom_type_scat_dispersion_imag
_atom_type_scat_source
C C 0.0137 0.0067 'International Tables Vol C Tables 4.2.6.8 and 6.1.1.4'
H H 0.0000 0.0000 'International Tables Vol C Tables 4.2.6.8 and 6.1.1.4'
O O 0.0389 0.0241 'International Tables Vol C Tables 4.2.6.8 and 6.1.1.4'
S S 0.2925 0.4295 'International Tables Vol C Tables 4.2.6.8 and 6.1.1.4'

loop_
_geom_angle_atom_site_label_1
_geom_angle_atom_site_label_2
_geom_angle_atom_site_label_3
_geom_angle
_geom_angle_site_symmetry_1
_geom_angle_site_symmetry_3
C1 S1 C1 90.24(9) . 7_565
C1 O1 C1 105.6(8) . 7_565
C2 C1 S1 114.11(10) . .
C2 C1 O1 106.4(4) . .
C6 C1 S1 124.24(11) . .
C6 C1 O1 131.9(4) . .
C6 C1 C2 121.66(12) . .
C1 C2 C2 110.77(8) . 7_565
C3 C2 C1 118.90(12) . .
C3 C2 C2 130.31(8) . 7_565
C2 C3 H3 120.2 . .
C4 C3 C2 119.52(13) . .
C4 C3 H3 120.2 . .
C3 C4 H4 119.5 . .
C3 C4 C5 120.91(13) . .
C5 C4 H4 119.5 . .
C4 C5 H5 119.5 . .
C6 C5 C4 120.95(14) . .
C6 C5 H5 119.5 . .
C1 C6 H6 121.0 . .
C5 C6 C1 118.06(13) . .
C5 C6 H6 121.0 . .

loop_
_geom_bond_atom_site_label_1
_geom_bond_atom_site_label_2
_geom_bond_distance
_geom_bond_site_symmetry_2
S1 C1 1.7293(14) .
S1 C1 1.7293(14) 7_565
O1 C1 1.539(8) 7_565
O1 C1 1.539(8) .
C1 C2 1.4082(17) .
C1 C6 1.3943(19) .
C2 C2 1.452(3) 7_565
C2 C3 1.3947(18) .
C3 H3 0.9500 .
C3 C4 1.380(2) .
C4 H4 0.9500 .
C4 C5 1.395(2) .
C5 H5 0.9500 .
C5 C6 1.382(2) .
C6 H6 0.9500 .

loop_
_geom_torsion_atom_site_label_1
_geom_torsion_atom_site_label_2
_geom_torsion_atom_site_label_3
_geom_torsion_atom_site_label_4
_geom_torsion
_geom_torsion_site_symmetry_1
_geom_torsion_site_symmetry_2
_geom_torsion_site_symmetry_3
_geom_torsion_site_symmetry_4
S1 C1 C2 C2 -0.65(11) . . . 7_565
S1 C1 C2 C3 -179.16(10) . . . .
S1 C1 C6 C5 178.97(12) . . . .
O1 C1 C2 C2 -1.1(6) . . . 7_565
O1 C1 C2 C3 -179.7(6) . . . .
O1 C1 C6 C5 179.6(8) . . . .
C1 S1 C1 C2 0.86(14) 7_565 . . .
C1 S1 C1 C6 -178.80(9) 7_565 . . .
C1 O1 C1 C2 1.8(9) 7_565 . . .
C1 O1 C1 C6 -178.4(3) 7_565 . . .
C1 C2 C3 C4 0.01(19) . . . .
C2 C1 C6 C5 -0.7(2) . . . .
C2 C2 C3 C4 -178.16(9) 7_565 . . .
C2 C3 C4 C5 -0.4(2) . . . .
C3 C4 C5 C6 0.2(2) . . . .
C4 C5 C6 C1 0.3(2) . . . .
C6 C1 C2 C2 179.02(11) . . . 7_565
C6 C1 C2 C3 0.5(2) . . . .

_cod_database_fobs_code 4519444
